data_4345554
loop_
_publ_author_name
'Radu, Ioana'
'Kravtsov, Victor Ch'
'Ostrovsky, Serghei M.'
'Reu, Oleg S.'
'Kr\"amer, Karl'
'Decurtins, Silvio'
'Liu, Shi-Xia'
'Klokishner, Sophia I.'
'Baca, Svetlana G.'

_publ_section_title
;
 Tetranuclear {Co(II)2Co(III)2}, Octanuclear {Co(II)4Co(III)4}, and
 Hexanuclear {Co(III)3Dy(III)3} Pivalate Clusters: Synthesis, Magnetic
 Characterization, and Theoretical Modeling.
;
_journal_issue 5
_journal_name_full 'Inorganic chemistry'
_journal_page_first 2662
_journal_page_last 2676
_journal_paper_doi 10.1021/acs.inorgchem.6b02827
_journal_volume 56
_journal_year 2017
_chemical_formula_sum 'C52 H116 Co4 N5 Na O28'
_chemical_formula_weight 1518.20
_space_group_crystal_system orthorhombic
_space_group_IT_number 63
_space_group_name_Hall '-C 2c 2'
_space_group_name_H-M_alt 'C m c m'
_symmetry_space_group_name_Hall '-C 2c 2'
_symmetry_space_group_name_H-M 'C m c m'
_atom_sites_solution_hydrogens mixed
_audit_creation_method SHELXL-2014/7
_cell_angle_alpha 90
_cell_angle_beta 90
_cell_angle_gamma 90
_cell_formula_units_Z 4
_cell_length_a 17.9330(6)
_cell_length_b 26.3905(8)
_cell_length_c 16.6146(5)
_cell_measurement_reflns_used 2878
_cell_measurement_temperature 293(2)
_cell_measurement_theta_max 26.6940
_cell_measurement_theta_min 3.4920
_cell_volume 7863.0(4)
_computing_cell_refinement
;
CrysAlisPro, Agilent Technologies,
Version 1.171.37.35 (release 13-08-2014 CrysAlis171 .NET)
(compiled Aug 13 2014,18:06:01)
;
_computing_data_collection
;
CrysAlisPro, Agilent Technologies,
Version 1.171.37.35 (release 13-08-2014 CrysAlis171 .NET)
(compiled Aug 13 2014,18:06:01)
Empirical absorption correction using spherical harmonics,
 implemented in SCALE3 ABSPACK scaling algorithm.
;
_computing_data_reduction
;
CrysAlisPro, Agilent Technologies,
Version 1.171.37.35 (release 13-08-2014 CrysAlis171 .NET)
(compiled Aug 13 2014,18:06:01)
Empirical absorption correction using spherical harmonics,
 implemented in SCALE3 ABSPACK scaling algorithm.
;
_computing_molecular_graphics Mercury
_computing_structure_refinement 'SHELXL-2014/7 (Sheldrick, 2014)'
_computing_structure_solution Shelx-97
_diffrn_ambient_temperature 293(2)
_diffrn_detector_area_resol_mean 15.9914
_diffrn_measured_fraction_theta_full 0.989
_diffrn_measured_fraction_theta_max 0.989
_diffrn_measurement_device_type 'Xcalibur, Eos'
_diffrn_measurement_method '\w scans'
_diffrn_radiation_type MoK\a
_diffrn_radiation_wavelength 0.71073
_diffrn_reflns_av_R_equivalents 0.0279
_diffrn_reflns_av_unetI/netI 0.0395
_diffrn_reflns_Laue_measured_fraction_full 0.989
_diffrn_reflns_Laue_measured_fraction_max 0.989
_diffrn_reflns_limit_h_max 11
_diffrn_reflns_limit_h_min -21
_diffrn_reflns_limit_k_max 14
_diffrn_reflns_limit_k_min -31
_diffrn_reflns_limit_l_max 19
_diffrn_reflns_limit_l_min -17
_diffrn_reflns_number 8720
_diffrn_reflns_point_group_measured_fraction_full 0.989
_diffrn_reflns_point_group_measured_fraction_max 0.989
_diffrn_reflns_theta_full 25.049
_diffrn_reflns_theta_max 25.049
_diffrn_reflns_theta_min 3.008
_diffrn_source 'Enhance (Mo) X-ray Source'
_exptl_absorpt_coefficient_mu 0.907
_exptl_absorpt_correction_T_max 1.00000
_exptl_absorpt_correction_T_min 0.92662
_exptl_absorpt_correction_type multi-scan
_exptl_absorpt_process_details
;   
CrysAlisPro, Agilent Technologies,
Version 1.171.37.35 (release 13-08-2014 CrysAlis171 .NET)
(compiled Aug 13 2014,18:06:01)
Empirical absorption correction using spherical harmonics,
 implemented in SCALE3 ABSPACK scaling algorithm.
;
_exptl_crystal_colour green
_exptl_crystal_density_diffrn 1.282
_exptl_crystal_description block
_exptl_crystal_F_000 3224
_exptl_crystal_size_max 0.500
_exptl_crystal_size_mid 0.450
_exptl_crystal_size_min 0.400
_exptl_transmission_factor_max 1.00000
_exptl_transmission_factor_min 0.92662
_refine_diff_density_max 0.500
_refine_diff_density_min -0.388
_refine_diff_density_rms 0.068
_refine_ls_extinction_method none
_refine_ls_goodness_of_fit_ref 1.006
_refine_ls_hydrogen_treatment constr
_refine_ls_matrix_type full
_refine_ls_number_parameters 313
_refine_ls_number_reflns 3699
_refine_ls_number_restraints 231
_refine_ls_restrained_S_all 1.037
_refine_ls_R_factor_all 0.0714
_refine_ls_R_factor_gt 0.0493
_refine_ls_shift/su_max 0.000
_refine_ls_shift/su_mean 0.000
_refine_ls_structure_factor_coef Fsqd
_refine_ls_weighting_details 'w=1/[\s^2^(Fo^2^)+(0.0998P)^2^+5.4958P] where P=(Fo^2^+2Fc^2^)/3'
_refine_ls_weighting_scheme calc
_refine_ls_wR_factor_gt 0.1430
_refine_ls_wR_factor_ref 0.1567
_reflns_Friedel_coverage 0.000
_reflns_number_gt 2798
_reflns_number_total 3699
_reflns_threshold_expression 'I > 2\s(I)'
_cod_data_source_file ic6b02827_si_003.cif
_cod_data_source_block V_3912_RI
_cod_database_code 4345554
_shelx_shelxl_version_number 2014/7
_shelx_space_group_comment
;
The symmetry employed for this shelxl refinement is uniquely defined
by the following loop, which should always be used as a source of
symmetry information in preference to the above space-group names.
They are only intended as comments.
;
_shelx_estimated_absorpt_t_min 0.660
_shelx_estimated_absorpt_t_max 0.713

loop_
_space_group_symop_operation_xyz
'x, y, z'
'-x, -y, z+1/2'
'x, -y, -z'
'-x, y, -z+1/2'
'x+1/2, y+1/2, z'
'-x+1/2, -y+1/2, z+1/2'
'x+1/2, -y+1/2, -z'
'-x+1/2, y+1/2, -z+1/2'
'-x, -y, -z'
'x, y, -z-1/2'
'-x, y, z'
'x, -y, z-1/2'
'-x+1/2, -y+1/2, -z'
'x+1/2, y+1/2, -z-1/2'
'-x+1/2, y+1/2, z'
'x+1/2, -y+1/2, z-1/2'

loop_
_atom_site_label
_atom_site_type_symbol
_atom_site_fract_x
_atom_site_fract_y
_atom_site_fract_z
_atom_site_U_iso_or_equiv
_atom_site_adp_type
_atom_site_occupancy
_atom_site_site_symmetry_order
_atom_site_calc_flag
_atom_site_refinement_flags_posn
_atom_site_refinement_flags_adp
_atom_site_refinement_flags_occupancy
_atom_site_disorder_assembly
_atom_site_disorder_group
Co1 Co 0.39131(3) 0.27736(2) 0.2500 0.0377(2) Uani 1 2 d S T P A .
Co2 Co 0.5000 0.25978(2) 0.10613(4) 0.0421(2) Uani 1 2 d S T P . .
Na1 Na 0.5000 0.17148(10) 0.2500 0.0532(7) Uani 1 4 d S T P A .
O1 O 0.36110(13) 0.32798(8) 0.17309(14) 0.0474(6) Uani 1 1 d . . . . .
O2 O 0.42419(17) 0.31093(11) 0.06028(16) 0.0689(8) Uani 1 1 d . . . . .
O3 O 0.5000 0.20921(14) 0.0124(2) 0.0557(9) Uani 1 2 d S T P . .
O4 O 0.5000 0.14237(15) 0.0924(2) 0.0695(11) Uani 1 2 d S T P . .
O5 O 0.4101(2) 0.10827(15) 0.2500 0.0702(11) Uani 1 2 d S T P . .
O6 O 0.4273(5) 0.0601(2) 0.1459(4) 0.106(3) Uani 0.5 1 d . . P A -1
H6 H 0.4545 0.0835 0.1322 0.159 Uiso 0.5 1 calc R U P A -1
O7 O 0.41723(13) 0.22981(8) 0.32889(14) 0.0420(6) Uani 1 1 d . . . . .
O8A O 0.1346(8) 0.2163(6) 0.2142(12) 0.147(6) Uani 0.25 1 d D U P B -1
H8A H 0.1433 0.1939 0.2472 0.220 Uiso 0.25 1 d R U P B -1
O8B O 0.1237(8) 0.2352(7) 0.1816(11) 0.147(6) Uani 0.25 1 d D U P B -2
H8B H 0.1386 0.2062 0.1883 0.220 Uiso 0.25 1 d R U P B -2
N1 N 0.2916(2) 0.24579(16) 0.2500 0.0510(10) Uani 1 2 d DS T P . .
N2 N 0.5000 0.30288(19) 0.2500 0.0370(12) Uani 1 4 d S T P . .
N3 N 0.5000 0.3498(2) 0.2500 0.0428(13) Uani 1 4 d S T P . .
N4 N 0.5000 0.3923(2) 0.2500 0.0681(19) Uani 1 4 d S T P . .
C1 C 0.3786(2) 0.33587(14) 0.1002(2) 0.0513(9) Uani 1 1 d D . . . .
C2 C 0.3383(2) 0.37956(16) 0.0579(2) 0.0709(12) Uani 1 1 d D . . . .
C3 C 0.2885(5) 0.4075(3) 0.1154(4) 0.145(5) Uani 0.818(9) 1 d D U P C 1
H3A H 0.3180 0.4215 0.1582 0.217 Uiso 0.818(9) 1 calc R U P C 1
H3B H 0.2634 0.4343 0.0873 0.217 Uiso 0.818(9) 1 calc R U P C 1
H3C H 0.2523 0.3845 0.1373 0.217 Uiso 0.818(9) 1 calc R U P C 1
C4 C 0.2935(6) 0.3570(3) -0.0102(5) 0.165(6) Uani 0.818(9) 1 d D U P C 1
H4A H 0.3264 0.3390 -0.0456 0.247 Uiso 0.818(9) 1 d R U P C 1
H4B H 0.2570 0.3341 0.0112 0.247 Uiso 0.818(9) 1 d R U P C 1
H4C H 0.2688 0.3835 -0.0396 0.247 Uiso 0.818(9) 1 d R U P C 1
C5 C 0.3971(5) 0.4154(3) 0.0237(7) 0.158(5) Uani 0.818(9) 1 d D U P C 1
H5A H 0.4288 0.3973 -0.0130 0.236 Uiso 0.818(9) 1 d R U P C 1
H5B H 0.3730 0.4428 -0.0042 0.236 Uiso 0.818(9) 1 d R U P C 1
H5C H 0.4265 0.4287 0.0671 0.236 Uiso 0.818(9) 1 d R U P C 1
C3A C 0.2554(6) 0.3723(8) 0.0635(14) 0.071(8) Uiso 0.182(9) 1 d D . P C 2
H3A1 H 0.2411 0.3709 0.1191 0.106 Uiso 0.182(9) 1 d R U P C 2
H3A2 H 0.2306 0.4002 0.0379 0.106 Uiso 0.182(9) 1 d R U P C 2
H3A3 H 0.2415 0.3413 0.0373 0.106 Uiso 0.182(9) 1 d R U P C 2
C4A C 0.3608(13) 0.4282(5) 0.1000(13) 0.084(9) Uiso 0.182(9) 1 d D . P C 2
H4A1 H 0.4138 0.4329 0.0963 0.126 Uiso 0.182(9) 1 d R U P C 2
H4A2 H 0.3358 0.4564 0.0755 0.126 Uiso 0.182(9) 1 d R U P C 2
H4A3 H 0.3466 0.4259 0.1556 0.126 Uiso 0.182(9) 1 d R U P C 2
C5A C 0.3629(13) 0.3817(9) -0.0291(7) 0.074(8) Uiso 0.182(9) 1 d D . P C 2
H5A1 H 0.4160 0.3862 -0.0309 0.111 Uiso 0.182(9) 1 d R U P C 2
H5A2 H 0.3499 0.3507 -0.0560 0.111 Uiso 0.182(9) 1 d R U P C 2
H5A3 H 0.3389 0.4097 -0.0555 0.111 Uiso 0.182(9) 1 d R U P C 2
C6 C 0.5000 0.1618(2) 0.0239(3) 0.0523(13) Uani 1 2 d DS T P D .
C7 C 0.5000 0.1279(2) -0.0503(3) 0.0690(16) Uani 1 2 d DS T P . .
C8 C 0.4602(6) 0.1511(4) -0.1194(5) 0.111(5) Uani 0.5 1 d D . P D -1
H8C H 0.4808 0.1838 -0.1312 0.166 Uiso 0.5 1 d R U P D -1
H8D H 0.4655 0.1295 -0.1655 0.166 Uiso 0.5 1 d R U P D -1
H8E H 0.4084 0.1546 -0.1062 0.166 Uiso 0.5 1 d R U P D -1
C9 C 0.5838(5) 0.1229(6) -0.0728(7) 0.158(8) Uani 0.5 1 d D . P D -1
H9A H 0.6092 0.1082 -0.0275 0.237 Uiso 0.5 1 d R U P D -1
H9B H 0.5885 0.1008 -0.1185 0.237 Uiso 0.5 1 d R U P D -1
H9C H 0.6055 0.1552 -0.0852 0.237 Uiso 0.5 1 d R U P D -1
C10 C 0.4712(9) 0.0758(3) -0.0309(6) 0.163(14) Uani 0.5 1 d D . P D -1
H10A H 0.4983 0.0622 0.0140 0.244 Uiso 0.5 1 d R U P D -1
H10B H 0.4194 0.0787 -0.0171 0.244 Uiso 0.5 1 d R U P D -1
H10C H 0.4765 0.0537 -0.0764 0.244 Uiso 0.5 1 d R U P D -1
C11 C 0.3980(5) 0.0702(3) 0.2175(5) 0.062(2) Uani 0.5 1 d D . P A -1
C12 C 0.3452(4) 0.0292(2) 0.2500 0.0782(19) Uani 1 2 d DS T P . .
C13 C 0.3796(7) -0.0222(3) 0.2378(17) 0.149(8) Uani 0.5 1 d D . P A -1
H13A H 0.3914 -0.0278 0.1822 0.224 Uiso 0.5 1 d R U P A -1
H13B H 0.4243 -0.0243 0.2694 0.224 Uiso 0.5 1 d R U P A -1
H13C H 0.3448 -0.0474 0.2557 0.224 Uiso 0.5 1 d R U P A -1
C14 C 0.3290(11) 0.0381(7) 0.3366(7) 0.245(16) Uani 0.5 1 d D . P A -1
H14A H 0.3074 0.0713 0.3410 0.368 Uiso 0.5 1 d R U P A -1
H14B H 0.2938 0.0133 0.3551 0.368 Uiso 0.5 1 d R U P A -1
H14C H 0.3733 0.0365 0.3689 0.368 Uiso 0.5 1 d R U P A -1
C15 C 0.2751(7) 0.0322(6) 0.1995(10) 0.209(14) Uani 0.5 1 d D . P A -1
H15A H 0.2869 0.0256 0.1442 0.314 Uiso 0.5 1 d R U P A -1
H15B H 0.2403 0.0073 0.2185 0.314 Uiso 0.5 1 d R U P A -1
H15C H 0.2533 0.0653 0.2042 0.314 Uiso 0.5 1 d R U P A -1
C16A C 0.2835(5) 0.2299(3) 0.3382(4) 0.057(2) Uani 0.5 1 d D . P A -1
H16A H 0.2444 0.2053 0.3432 0.068 Uiso 0.5 1 d R U P A -1
H16B H 0.2704 0.2589 0.3701 0.068 Uiso 0.5 1 d R U P A -1
C16B C 0.2960(4) 0.1998(3) 0.1998(5) 0.0552(19) Uani 0.5 1 d D . P A -2
H16C H 0.2486 0.1912 0.1788 0.066 Uiso 0.5 1 d R U P A -2
H16D H 0.3129 0.1715 0.2336 0.066 Uiso 0.5 1 d R U P A -2
C17 C 0.3530(2) 0.20905(15) 0.3667(2) 0.0563(10) Uani 1 1 d . . . . .
H17A H 0.3565 0.2151 0.4235 0.068 Uiso 0.5 1 d R U P A -1
H17B H 0.3528 0.1730 0.3585 0.068 Uiso 0.5 1 d R U P A -1
H17C H 0.3330 0.2151 0.4053 0.068 Uiso 0.5 1 d R U P A -2
H17D H 0.3656 0.1780 0.3937 0.068 Uiso 0.5 1 d R U P A -2
C18 C 0.2285(4) 0.2779(3) 0.2301(9) 0.081(5) Uani 0.5 1 d D . P B -2
H18A H 0.2341 0.2996 0.1837 0.098 Uiso 1 1 d R U . B -2
H18B H 0.2341 0.2996 0.2765 0.098 Uiso 1 1 d R U . B -2
C19 C 0.1504(4) 0.2628(4) 0.2500 0.112(3) Uani 1 2 d DS T P . .
H19A H 0.1442 0.2605 0.3073 0.134 Uiso 0.25 1 d R U P B -1
H19B H 0.1164 0.2879 0.2299 0.134 Uiso 0.25 1 d R U P B -1
H19C H 0.1489 0.2420 0.2974 0.134 Uiso 0.25 1 d R U P B -2
H19D H 0.1203 0.2923 0.2590 0.134 Uiso 0.25 1 d R U P B -2
O1W O 0.4631(9) 0.4674(7) -0.1773(11) 0.143(7) Uiso 0.266 1 d . . P E -1
O2W O 0.0000 0.2176(5) 0.1205(9) 0.125(4) Uiso 0.5104 2 d S . P F 2
O3W O 0.0527(13) 0.2159(8) 0.0961(13) 0.132(7) Uiso 0.236 1 d . . P G -3
O4W O 0.0436(18) 0.1251(14) 0.2041(19) 0.159(12) Uiso 0.1809 1 d . . P . .
O5W O 0.5000 0.5617(7) 0.2500 0.111(5) Uiso 0.5374 4 d S . P . .
O6W O 0.0000 0.1367(10) 0.1650(16) 0.122(8) Uiso 0.2605 2 d S . P . .
O7W O 0.0908(19) 0.1299(12) 0.2500 0.133(9) Uiso 0.2451 2 d S . P . .
O8W O 0.418(4) 0.464(3) -0.2500 0.16(3) Uiso 0.1498 2 d S . P . .
O9W O 0.572(6) 0.564(4) 0.2500 0.20(4) Uiso 0.1283 2 d S . P . .
O10W O 0.5000 0.612(4) 0.2500 0.18(4) Uiso 0.1419 4 d S . P . .

loop_
_atom_site_aniso_label
_atom_site_aniso_U_11
_atom_site_aniso_U_22
_atom_site_aniso_U_33
_atom_site_aniso_U_23
_atom_site_aniso_U_13
_atom_site_aniso_U_12
Co1 0.0358(4) 0.0384(4) 0.0390(4) 0.000 0.000 0.0011(3)
Co2 0.0442(4) 0.0418(4) 0.0404(4) -0.0002(3) 0.000 0.000
Na1 0.0530(17) 0.0350(14) 0.0717(19) 0.000 0.000 0.000
O1 0.0482(15) 0.0477(13) 0.0463(14) 0.0030(11) -0.0048(11) 0.0079(11)
O2 0.081(2) 0.0746(19) 0.0514(15) 0.0152(15) 0.0086(14) 0.0299(16)
O3 0.072(3) 0.051(2) 0.0442(19) -0.0059(17) 0.000 0.000
O4 0.102(3) 0.050(2) 0.057(2) -0.0061(19) 0.000 0.000
O5 0.084(3) 0.044(2) 0.082(3) 0.000 0.000 -0.018(2)
O6 0.156(7) 0.065(4) 0.096(5) -0.033(4) 0.045(5) -0.046(4)
O7 0.0387(13) 0.0420(12) 0.0452(13) 0.0047(10) 0.0021(10) -0.0021(10)
O8A 0.075(6) 0.115(9) 0.251(14) 0.022(9) -0.031(8) 0.007(7)
O8B 0.075(6) 0.115(9) 0.251(14) 0.022(9) -0.031(8) 0.007(7)
N1 0.034(2) 0.056(3) 0.062(3) 0.000 0.000 -0.0028(19)
N2 0.037(3) 0.034(3) 0.040(3) 0.000 0.000 0.000
N3 0.043(3) 0.036(3) 0.050(3) 0.000 0.000 0.000
N4 0.068(5) 0.033(4) 0.103(6) 0.000 0.000 0.000
C1 0.054(2) 0.048(2) 0.053(2) 0.0017(17) -0.0087(18) 0.0042(17)
C2 0.081(3) 0.071(3) 0.061(2) 0.008(2) -0.011(2) 0.026(2)
C3 0.208(11) 0.125(7) 0.101(5) 0.019(5) 0.021(6) 0.123(8)
C4 0.212(12) 0.143(8) 0.140(8) -0.029(6) -0.131(8) 0.070(8)
C5 0.167(9) 0.096(6) 0.210(11) 0.087(7) 0.019(8) 0.028(6)
C6 0.050(3) 0.055(3) 0.052(3) -0.013(3) 0.000 0.000
C7 0.085(5) 0.064(4) 0.058(3) -0.021(3) 0.000 0.000
C8 0.164(13) 0.109(9) 0.060(6) -0.025(6) -0.037(6) 0.000(8)
C9 0.119(12) 0.23(2) 0.121(12) -0.097(14) 0.011(10) 0.043(13)
C10 0.32(4) 0.069(6) 0.096(7) -0.027(5) -0.050(12) -0.063(12)
C11 0.071(5) 0.049(4) 0.067(5) 0.000(4) 0.007(4) -0.003(4)
C12 0.085(5) 0.051(3) 0.098(5) 0.000 0.000 -0.023(3)
C13 0.176(12) 0.063(5) 0.21(2) 0.006(13) 0.07(2) -0.001(6)
C14 0.37(4) 0.197(18) 0.166(17) -0.071(15) 0.16(2) -0.18(2)
C15 0.117(12) 0.165(15) 0.35(4) 0.102(17) -0.056(15) -0.051(11)
C16A 0.053(5) 0.053(5) 0.064(5) 0.011(4) 0.009(4) -0.005(4)
C16B 0.040(4) 0.054(5) 0.071(5) -0.006(4) -0.004(4) -0.008(4)
C17 0.051(2) 0.063(2) 0.055(2) 0.0073(19) 0.0092(19) -0.0149(19)
C18 0.045(4) 0.097(6) 0.103(15) 0.031(7) 0.011(5) 0.010(4)
C19 0.043(4) 0.139(8) 0.154(9) 0.000 0.000 0.022(5)

loop_
_atom_type_symbol
_atom_type_description
_atom_type_scat_dispersion_real
_atom_type_scat_dispersion_imag
_atom_type_scat_source
C C 0.0033 0.0016 'International Tables Vol C Tables 4.2.6.8 and 6.1.1.4'
H H 0.0000 0.0000 'International Tables Vol C Tables 4.2.6.8 and 6.1.1.4'
Co Co 0.3494 0.9721 'International Tables Vol C Tables 4.2.6.8 and 6.1.1.4'
N N 0.0061 0.0033 'International Tables Vol C Tables 4.2.6.8 and 6.1.1.4'
Na Na 0.0362 0.0249 'International Tables Vol C Tables 4.2.6.8 and 6.1.1.4'
O O 0.0106 0.0060 'International Tables Vol C Tables 4.2.6.8 and 6.1.1.4'

loop_
_geom_angle_atom_site_label_1
_geom_angle_atom_site_label_2
_geom_angle_atom_site_label_3
_geom_angle
_geom_angle_site_symmetry_1
_geom_angle_site_symmetry_3
O7 Co1 O7 88.80(14) . 10_556
O7 Co1 O1 94.03(10) . 10_556
O7 Co1 O1 176.88(10) 10_556 10_556
O7 Co1 O1 176.88(10) . .
O7 Co1 O1 94.03(10) 10_556 .
O1 Co1 O1 83.11(14) 10_556 .
O7 Co1 N1 86.68(12) . .
O7 Co1 N1 86.67(12) 10_556 .
O1 Co1 N1 92.17(12) 10_556 .
O1 Co1 N1 92.17(12) . .
O7 Co1 N2 89.10(12) . .
O7 Co1 N2 89.10(12) 10_556 .
O1 Co1 N2 92.26(13) 10_556 .
O1 Co1 N2 92.26(13) . .
N1 Co1 N2 174.08(18) . .
O7 Co1 Na1 46.25(7) . .
O7 Co1 Na1 46.25(7) 10_556 .
O1 Co1 Na1 136.86(7) 10_556 .
O1 Co1 Na1 136.86(7) . .
N1 Co1 Na1 99.92(13) . .
N2 Co1 Na1 74.16(13) . .
O7 Co2 O7 95.91(14) 4_655 10_556
O7 Co2 O3 98.77(9) 4_655 .
O7 Co2 O3 98.77(9) 10_556 .
O7 Co2 O2 161.52(12) 4_655 .
O7 Co2 O2 88.22(11) 10_556 .
O3 Co2 O2 98.38(12) . .
O7 Co2 O2 88.22(11) 4_655 11_655
O7 Co2 O2 161.52(12) 10_556 11_655
O3 Co2 O2 98.38(12) . 11_655
O2 Co2 O2 82.51(18) . 11_655
O7 Co2 Na1 48.46(7) 4_655 .
O7 Co2 Na1 48.46(7) 10_556 .
O3 Co2 Na1 95.11(11) . .
O2 Co2 Na1 136.18(8) . .
O2 Co2 Na1 136.18(8) 11_655 .
O5 Na1 O5 88.0(2) 11_655 .
O5 Na1 O7 148.49(6) 11_655 .
O5 Na1 O7 91.73(11) . .
O5 Na1 O7 91.73(11) 11_655 11_655
O5 Na1 O7 148.49(6) . 11_655
O7 Na1 O7 72.57(12) . 11_655
O5 Na1 O7 91.73(11) 11_655 4_655
O5 Na1 O7 148.49(6) . 4_655
O7 Na1 O7 104.28(13) . 4_655
O7 Na1 O7 63.01(11) 11_655 4_655
O5 Na1 O7 148.49(6) 11_655 10_556
O5 Na1 O7 91.73(11) . 10_556
O7 Na1 O7 63.01(11) . 10_556
O7 Na1 O7 104.28(13) 11_655 10_556
O7 Na1 O7 72.57(12) 4_655 10_556
O5 Na1 O4 78.32(8) 11_655 .
O5 Na1 O4 78.32(8) . .
O7 Na1 O4 132.39(8) . .
O7 Na1 O4 132.40(8) 11_655 .
O7 Na1 O4 70.81(8) 4_655 .
O7 Na1 O4 70.81(8) 10_556 .
O5 Na1 O4 78.32(8) 11_655 10_556
O5 Na1 O4 78.32(8) . 10_556
O7 Na1 O4 70.81(8) . 10_556
O7 Na1 O4 70.81(8) 11_655 10_556
O7 Na1 O4 132.40(8) 4_655 10_556
O7 Na1 O4 132.40(8) 10_556 10_556
O4 Na1 O4 147.29(19) . 10_556
O5 Na1 Co2 120.13(6) 11_655 10_556
O5 Na1 Co2 120.13(6) . 10_556
O7 Na1 Co2 36.62(6) . 10_556
O7 Na1 Co2 36.62(6) 11_655 10_556
O7 Na1 Co2 86.89(8) 4_655 10_556
O7 Na1 Co2 86.89(8) 10_556 10_556
O4 Na1 Co2 152.08(12) . 10_556
O4 Na1 Co2 60.62(9) 10_556 10_556
O5 Na1 Co2 120.13(6) 11_655 .
O5 Na1 Co2 120.13(6) . .
O7 Na1 Co2 86.89(8) . .
O7 Na1 Co2 86.89(8) 11_655 .
O7 Na1 Co2 36.62(6) 4_655 .
O7 Na1 Co2 36.62(6) 10_556 .
O4 Na1 Co2 60.62(9) . .
O4 Na1 Co2 152.08(12) 10_556 .
Co2 Na1 Co2 91.46(7) 10_556 .
O5 Na1 Co1 170.88(13) 11_655 .
O5 Na1 Co1 101.09(11) . .
O7 Na1 Co1 32.65(6) . .
O7 Na1 Co1 80.52(8) 11_655 .
O7 Na1 Co1 80.52(8) 4_655 .
O7 Na1 Co1 32.65(6) 10_556 .
O4 Na1 Co1 103.35(8) . .
O4 Na1 Co1 103.35(8) 10_556 .
Co2 Na1 Co1 55.07(4) 10_556 .
Co2 Na1 Co1 55.07(4) . .
O5 Na1 Co1 101.09(11) 11_655 11_655
O5 Na1 Co1 170.88(13) . 11_655
O7 Na1 Co1 80.51(8) . 11_655
O7 Na1 Co1 32.65(6) 11_655 11_655
O7 Na1 Co1 32.65(6) 4_655 11_655
O7 Na1 Co1 80.52(8) 10_556 11_655
O4 Na1 Co1 103.35(8) . 11_655
O4 Na1 Co1 103.35(8) 10_556 11_655
Co2 Na1 Co1 55.07(4) 10_556 11_655
Co2 Na1 Co1 55.07(4) . 11_655
Co1 Na1 Co1 69.79(5) . 11_655
C1 O1 Co1 132.7(2) . .
C1 O2 Co2 125.8(2) . .
C6 O3 Co2 122.0(3) . .
C6 O4 Na1 139.5(3) . .
C11 O5 Na1 138.8(5) . .
C17 O7 Co1 111.5(2) . .
C17 O7 Co2 121.0(2) . 10_556
Co1 O7 Co2 107.28(11) . 10_556
C17 O7 Na1 118.3(2) . .
Co1 O7 Na1 101.09(10) . .
Co2 O7 Na1 94.92(9) 10_556 .
C18 N1 C16B 113.2(6) . .
C18 N1 Co1 117.4(4) . .
C16B N1 Co1 107.4(4) . .
C16A N1 Co1 101.6(4) . .
N3 N2 Co1 109.06(13) . 11_655
N3 N2 Co1 109.06(13) . .
Co1 N2 Co1 141.9(3) 11_655 .
N4 N3 N2 180.0 . .
O2 C1 O1 125.9(3) . .
O2 C1 C2 117.8(3) . .
O1 C1 C2 116.4(3) . .
C3 C2 C4 110.7(5) . .
C3A C2 C5A 110.6(9) . .
C3A C2 C4A 110.1(9) . .
C5A C2 C4A 109.4(9) . .
C3 C2 C5 110.1(5) . .
C4 C2 C5 109.4(6) . .
C3 C2 C1 111.1(4) . .
C3A C2 C1 110.1(8) . .
C4 C2 C1 107.4(4) . .
C5A C2 C1 109.1(8) . .
C4A C2 C1 107.5(8) . .
C5 C2 C1 108.1(4) . .
O4 C6 O3 122.8(5) . .
O4 C6 C7 119.8(5) . .
O3 C6 C7 117.4(5) . .
C8 C7 C10 112.2(6) . .
C8 C7 C6 112.5(5) . .
C10 C7 C6 111.3(5) . .
C8 C7 C9 108.3(8) . .
C10 C7 C9 107.8(8) . .
C6 C7 C9 104.2(5) . .
O5 C11 O6 121.1(7) . .
O5 C11 C12 124.2(6) . .
O6 C11 C12 114.7(6) . .
C14 C12 C13 110.7(9) . .
C14 C12 C15 111.4(9) . .
C13 C12 C15 108.3(8) . .
C14 C12 C11 110.4(7) . .
C13 C12 C11 109.6(7) . .
C15 C12 C11 106.3(6) . .
C17 C16A N1 109.7(5) . .
O7 C17 C16A 114.1(4) . .
N1 C18 C19 121.6(8) . .
O8B C19 C18 105.9(8) . .
O6W O4W O10W 89(4) . 5_445
O6W O4W O7W 157(5) . .
O10W O4W O7W 95(3) 5_445 .
O6W O4W O4W 128(2) . 10_556
O10W O4W O4W 48(2) 5_445 10_556
O7W O4W O4W 48(2) . 10_556
O6W O4W O4W 43(2) . 11
O10W O4W O4W 47(2) 5_445 11
O7W O4W O4W 138(2) . 11
O4W O4W O4W 90.000(4) 10_556 11
O9W O5W O9W 174(10) 11_655 .
O9W O5W O10W 87(5) 11_655 .
O9W O5W O10W 87(5) . .
O9W O5W O8W 28(5) 11_655 3_565
O9W O5W O8W 158(6) . 3_565
O10W O5W O8W 115(3) . 3_565
O9W O5W O8W 158(6) 11_655 9_665
O9W O5W O8W 28(5) . 9_665
O10W O5W O8W 115(3) . 9_665
O8W O5W O8W 131(5) 3_565 9_665
O4W O6W O4W 95(4) . 11
O4W O6W O10W 47(2) . 5_445
O4W O6W O10W 47(2) 11 5_445
O4W O7W O4W 83(4) 10_556 .
O4W O7W O10W 42(2) 10_556 5_445
O4W O7W O10W 42(2) . 5_445
O4W O7W O9W 76(4) 10_556 5_445
O4W O7W O9W 76(4) . 5_445
O10W O7W O9W 63(5) 5_445 5_445
O9W O8W O1W 87(7) 9_665 .
O9W O8W O5W 52(10) 9_665 9_665
O1W O8W O5W 62(3) . 9_665
O8W O9W O5W 100(10) 9_665 .
O8W O9W O7W 156(10) 9_665 5
O5W O9W O7W 104(7) . 5
O8W O9W O10W 148(10) 9_665 .
O5W O9W O10W 47(5) . .
O7W O9W O10W 57(4) 5 .
O4W O10W O4W 146(10) 14_556 15
O4W O10W O4W 86(5) 14_556 8
O4W O10W O4W 84(5) 15 8
O4W O10W O4W 84(5) 14_556 5
O4W O10W O4W 86(5) 15 5
O4W O10W O4W 146(10) 8 5
O4W O10W O5W 107(7) 14_556 .
O4W O10W O5W 107(7) 15 .
O4W O10W O5W 107(7) 8 .
O4W O10W O5W 107(7) 5 .
O4W O10W O6W 43(2) 14_556 14_556
O4W O10W O6W 119(7) 15 14_556
O4W O10W O6W 43(2) 8 14_556
O4W O10W O6W 119(7) 5 14_556
O5W O10W O6W 115(4) . 14_556
O4W O10W O6W 119(7) 14_556 5
O4W O10W O6W 43(2) 15 5
O4W O10W O6W 119(7) 8 5
O4W O10W O6W 43(2) 5 5
O5W O10W O6W 115(4) . 5
O6W O10W O6W 131(8) 14_556 5
O4W O10W O7W 42(2) 14_556 5
O4W O10W O7W 125(6) 15 5
O4W O10W O7W 125(6) 8 5
O4W O10W O7W 42(2) 5 5
O5W O10W O7W 106(4) . 5
O6W O10W O7W 83(2) 14_556 5
O6W O10W O7W 83(2) 5 5
O4W O10W O7W 125(6) 14_556 15
O4W O10W O7W 42(2) 15 15
O4W O10W O7W 42(2) 8 15
O4W O10W O7W 125(6) 5 15
O5W O10W O7W 106(4) . 15
O6W O10W O7W 83(2) 14_556 15
O6W O10W O7W 83(2) 5 15
O7W O10W O7W 148(8) 5 15
O4W O10W O9W 134(6) 14_556 11_655
O4W O10W O9W 74(4) 15 11_655
O4W O10W O9W 74(4) 8 11_655
O4W O10W O9W 134(6) 5 11_655
O5W O10W O9W 46(4) . 11_655
O6W O10W O9W 107(2) 14_556 11_655
O6W O10W O9W 107(2) 5 11_655
O7W O10W O9W 152(7) 5 11_655
O7W O10W O9W 60(3) 15 11_655
O4W O10W O9W 74(4) 14_556 .
O4W O10W O9W 134(6) 15 .
O4W O10W O9W 134(6) 8 .
O4W O10W O9W 74(4) 5 .
O5W O10W O9W 46(4) . .
O6W O10W O9W 107(2) 14_556 .
O6W O10W O9W 107(2) 5 .
O7W O10W O9W 60(3) 5 .
O7W O10W O9W 152(7) 15 .
O9W O10W O9W 91(9) 11_655 .

loop_
_geom_bond_atom_site_label_1
_geom_bond_atom_site_label_2
_geom_bond_distance
_geom_bond_site_symmetry_2
Co1 O7 1.873(2) .
Co1 O7 1.873(2) 10_556
Co1 O1 1.926(2) 10_556
Co1 O1 1.926(2) .
Co1 N1 1.973(4) .
Co1 N2 2.0622(17) .
Co1 Na1 3.407(2) .
Co2 O7 1.999(2) 4_655
Co2 O7 1.999(2) 10_556
Co2 O3 2.050(3) .
Co2 O2 2.062(3) .
Co2 O2 2.062(3) 11_655
Co2 Na1 3.3384(19) .
Na1 O5 2.319(4) 11_655
Na1 O5 2.319(4) .
Na1 O7 2.508(3) .
Na1 O7 2.508(3) 11_655
Na1 O7 2.508(3) 4_655
Na1 O7 2.508(3) 10_556
Na1 O4 2.728(4) .
Na1 O4 2.728(4) 10_556
Na1 Co2 3.3383(19) 10_556
Na1 Co1 3.407(2) 11_655
O1 C1 1.269(4) .
O2 C1 1.241(5) .
O3 C6 1.266(6) .
O4 C6 1.249(6) .
O5 C11 1.161(8) .
O6 C11 1.327(9) .
O7 C17 1.422(4) .
O7 Co2 1.999(2) 10_556
O8A C19 1.394(14) .
O8B C19 1.431(14) .
N1 C18 1.452(9) .
N1 C16B 1.476(7) .
N1 C16A 1.531(7) .
N2 N3 1.239(7) .
N2 Co1 2.0621(17) 11_655
N3 N4 1.119(8) .
C1 C2 1.531(5) .
C2 C3 1.500(7) .
C2 C3A 1.501(11) .
C2 C4 1.510(7) .
C2 C5A 1.513(11) .
C2 C4A 1.517(11) .
C2 C5 1.527(8) .
C6 C7 1.523(7) .
C7 C8 1.483(9) .
C7 C10 1.502(9) .
C7 C9 1.554(9) .
C11 C12 1.535(9) .
C12 C14 1.487(10) .
C12 C13 1.502(9) .
C12 C15 1.514(10) .
C16A C17 1.442(9) .
C18 C19 1.493(11) .
O1W O8W 1.45(4) .
O4W O6W 1.06(3) .
O4W O10W 1.14(4) 5_445
O4W O7W 1.15(3) .
O4W O4W 1.52(6) 10_556
O4W O4W 1.56(6) 11
O5W O9W 1.29(10) 11_655
O5W O9W 1.29(10) .
O5W O10W 1.33(11) .
O5W O8W 1.61(7) 3_565
O5W O8W 1.61(7) 9_665
O6W O4W 1.06(3) 11
O6W O10W 1.55(6) 5_445
O7W O4W 1.15(3) 10_556
O7W O10W 1.69(5) 5_445
O7W O9W 1.76(11) 5_445
O8W O9W 0.76(12) 9_665
O8W O5W 1.61(7) 9_665
O9W O8W 0.76(12) 9_665
O9W O7W 1.76(11) 5
O9W O10W 1.81(12) .
O10W O4W 1.14(4) 14_556
O10W O4W 1.14(4) 15
O10W O4W 1.14(4) 8
O10W O4W 1.14(4) 5
O10W O6W 1.55(6) 14_556
O10W O6W 1.55(6) 5
O10W O7W 1.69(5) 5
O10W O7W 1.69(5) 15
O10W O9W 1.81(12) 11_655
